data_2006785
loop_
_publ_author_name
'Richard Goddard'
'Oliver Heinemann'
'Carl Kr\"uger'

_publ_section_title
;
 Pyrrole and a Co-crystal of 1<i>H</i>- and 2<i>H</i>-1,2,3-Triazole
;
_journal_issue 12
_journal_name_full 'Acta Crystallographica Section C'
_journal_page_first 1846
_journal_page_last 1850
_journal_paper_doi 10.1107/S0108270197009682
_journal_volume 53
_journal_year 1997
_chemical_formula_iupac 'C2 H3 N3'
_chemical_formula_moiety 'C2 H3 N3,C2 H3 N3'
_chemical_formula_structural '(C2 H3 N3) (C2 H3 N3)'
_chemical_formula_sum 'C4 H6 N6'
_chemical_formula_weight 138.14
_chemical_melting_point 287
_chemical_name_common 1,2,3-triazole
_chemical_name_systematic
;
 1H-1,2,3-triazole 2H-1,2,3-triazole cocrystal
;
_space_group_IT_number 40
_symmetry_cell_setting orthorhombic
_symmetry_space_group_name_Hall 'A 2 -2a'
_symmetry_space_group_name_H-M 'A m a 2'
_cell_angle_alpha 90.00
_cell_angle_beta 90.00
_cell_angle_gamma 90.00
_cell_formula_units_Z 4
_cell_length_a 9.33070(10)
_cell_length_b 19.372(3)
_cell_length_c 3.6982(9)
_cell_measurement_reflns_used 25
_cell_measurement_temperature 193
_cell_measurement_theta_max 22.2
_cell_measurement_theta_min 11.0
_cell_volume 668.47(19)
_computing_cell_refinement 'CAD-4 EXPRESS'
_computing_data_collection 'CAD-4 EXPRESS (Enraf-Nonius, 1995)'
_computing_data_reduction 'DATAP (Coppens, Leiserowitz & Rabinovich, 1965)'
_computing_molecular_graphics 'ORTEPII (Johnson, 1976)'
_computing_structure_refinement 'SHELXL93 (Sheldrick, 1993)'
_computing_structure_solution 'SHELXS86 (Sheldrick, 1985)'
_diffrn_ambient_temperature 193
_diffrn_measurement_device 'Enraf-Nonius CAD4'
_diffrn_measurement_method '\w-2\q scan'
_diffrn_radiation_monochromator graphite
_diffrn_radiation_source 'fine-focus sealed tube'
_diffrn_radiation_type MoK\a
_diffrn_radiation_wavelength 0.71069
_diffrn_reflns_av_R_equivalents 0.0136
_diffrn_reflns_av_sigmaI/netI 0.1146
_diffrn_reflns_limit_h_max 12
_diffrn_reflns_limit_h_min 0
_diffrn_reflns_limit_k_max 24
_diffrn_reflns_limit_k_min 0
_diffrn_reflns_limit_l_max 4
_diffrn_reflns_limit_l_min -4
_diffrn_reflns_number 854
_diffrn_reflns_theta_max 27.4
_diffrn_reflns_theta_min 2.1
_diffrn_standards_decay_% 4.0
_diffrn_standards_interval_time 30
_diffrn_standards_number 3
_exptl_absorpt_coefficient_mu 0.100
_exptl_absorpt_correction_type none
_exptl_crystal_colour colourless
_exptl_crystal_density_diffrn 1.373
_exptl_crystal_density_method none
_exptl_crystal_description cylinder
_exptl_crystal_F_000 288
_exptl_crystal_size_max 0.8
_exptl_crystal_size_mid 0.2
_exptl_crystal_size_min 0.2
_refine_diff_density_max 0.212
_refine_diff_density_min -0.257
_refine_ls_abs_structure_details 'Flack, H. D. (1983). Acta Cryst. A39, 876-881.'
_refine_ls_abs_structure_Flack 6.(6)
_refine_ls_extinction_method none
_refine_ls_goodness_of_fit_all 1.140
_refine_ls_goodness_of_fit_obs 1.157
_refine_ls_hydrogen_treatment 'refall with U~iso~'
_refine_ls_matrix_type full
_refine_ls_number_parameters 64
_refine_ls_number_reflns 783
_refine_ls_number_restraints 1
_refine_ls_restrained_S_all 1.139
_refine_ls_restrained_S_obs 1.156
_refine_ls_R_factor_all 0.0637
_refine_ls_R_factor_obs .0588
_refine_ls_shift/esd_max -0.001
_refine_ls_shift/esd_mean 0.000
_refine_ls_structure_factor_coef Fsqd
_refine_ls_weighting_details 'w = 1/[\s^2^(Fo^2^)+(0.1290P)^2^+0.0078P] where P=(Fo^2^+2Fc^2^)/3'
_refine_ls_weighting_scheme calc
_refine_ls_wR_factor_all 0.1681
_refine_ls_wR_factor_obs .1624
_reflns_number_observed 715
_reflns_number_total 783
_reflns_observed_criterion >2sigma(I)
_cod_data_source_file cf1172.cif
_cod_data_source_block 23
_cod_depositor_comments
;
The following automatic conversions were performed:

'_refine_ls_weighting_scheme' value 'calc w =
1/[\s^2^(Fo^2^)+(0.1290P)^2^+0.0078P] where P=(Fo^2^+2Fc^2^)/3' was
changed to 'calc'. New tag '_refine_ls_weighting_details' was
created. The value of the new tag was set to 'w =
1/[\s^2^(Fo^2^)+(0.1290P)^2^+0.0078P] where P=(Fo^2^+2Fc^2^)/3'.

Automatic conversion script
Id: cif_fix_values 3143 2015-03-26 13:38:13Z robertas 
;
_cod_original_cell_volume 668.5(2)
_cod_database_code 2006785

loop_
_symmetry_equiv_pos_as_xyz
'x, y, z'
'-x, -y, z'
'x+1/2, -y, z'
'-x+1/2, y, z'
'x, y+1/2, z+1/2'
'-x, -y+1/2, z+1/2'
'x+1/2, -y+1/2, z+1/2'
'-x+1/2, y+1/2, z+1/2'

loop_
_atom_site_aniso_label
_atom_site_aniso_U_11
_atom_site_aniso_U_22
_atom_site_aniso_U_33
_atom_site_aniso_U_12
_atom_site_aniso_U_13
_atom_site_aniso_U_23
N1 .0247(11) .0278(12) .036(2) .000 .000 -.0017(10)
N2 .0198(9) .0333(9) .0366(11) -.0005(6) .0007(8) .0025(7)
N4 .0302(13) .0266(12) .033(2) .000 .000 .0002(11)
N5 .0262(10) .0343(10) .0384(11) .0003(7) .0001(11) .0021(7)
C3 .0289(12) .0292(9) .0359(12) .0044(8) .0014(9) -.0008(8)
C6 .0326(12) .0316(9) .0321(11) -.0025(8) -.0044(10) .0001(9)

loop_
_atom_site_label
_atom_site_fract_x
_atom_site_fract_y
_atom_site_fract_z
_atom_site_U_iso_or_equiv
_atom_site_thermal_displace_type
_atom_site_calc_flag
_atom_site_refinement_flags
_atom_site_occupancy
_atom_site_disorder_group
_atom_site_type_symbol
N1 .2500 .50871(12) .5682(7) .0295(7) Uani d S 1 . N
N2 .3635(2) .47150(9) .4801(6) .0299(5) Uani d . 1 . N
N4 .2500 .64189(12) .9436(8) .0299(7) Uani d S 1 . N
N5 .3701(2) .67497(9) 1.0206(8) .0330(5) Uani d . 1 . N
C3 .3228(2) .41117(11) .3361(7) .0313(6) Uani d . 1 . C
C6 .3239(2) .73418(11) 1.1634(7) .0321(6) Uani d . 1 . C
H6 .388(3) .7718(16) 1.237(12) .046(8) Uiso d . 1 . H
H3 .391(3) .3743(16) .258(10) .050(9) Uiso d . 1 . H
H4 .2500 .5977(15) .819(11) .020(8) Uiso d S 1 . H
H2 .454(5) .493(3) .509(17) .029(12) Uiso d P .50 . H

loop_
_atom_type_symbol
_atom_type_description
_atom_type_scat_dispersion_real
_atom_type_scat_dispersion_imag
_atom_type_scat_source
C C 0.0033 0.0016 'International Tables Vol C Tables 4.2.6.8 and 6.1.1.4'
H H 0.0000 0.0000 'International Tables Vol C Tables 4.2.6.8 and 6.1.1.4'
N N 0.0061 0.0033 'International Tables Vol C Tables 4.2.6.8 and 6.1.1.4'

loop_
_geom_angle_atom_site_label_1
_geom_angle_atom_site_label_2
_geom_angle_atom_site_label_3
_geom_angle_site_symmetry_1
_geom_angle_site_symmetry_3
_geom_angle
_geom_angle_publ_flag
N2 N1 N2 4 . 106.5(2) y
N1 N2 C3 . . 110.3(2) y
N1 N2 H2 . . 117(3) y
C3 N2 H2 . . 133(3) y
N5 N4 N5 4 . 115.9(3) y
N5 N4 H4 4 . 121.9(2) n
N5 N4 H4 . . 121.9(2) y
N4 N5 C6 . . 103.2(2) y
N2 C3 C3 . 4 106.49(12) y
N2 C3 H3 . . 124(2) y
C3 C3 H3 4 . 129.6(19) y
N5 C6 C6 . 4 108.85(13) y
N5 C6 H6 . . 123.4(18) y
C6 C6 H6 4 . 127.6(17) y

loop_
_geom_bond_atom_site_label_1
_geom_bond_atom_site_label_2
_geom_bond_site_symmetry_2
_geom_bond_distance
_geom_bond_publ_flag
N1 N2 4 1.322(2) n
N1 N2 . 1.322(2) y
N2 C3 . 1.339(3) y
N2 H2 . .95(4) y
N4 N5 4 1.321(2) n
N4 N5 . 1.321(2) y
N4 H4 . .97(3) y
N5 C6 . 1.334(3) y
C3 C3 4 1.358(5) y
C3 H3 . 1.00(3) y
C6 C6 4 1.378(4) y
C6 H6 . .98(3) y
